data_7117242
loop_
_publ_author_name
'Christopher J. Adams'
'Matteo Lusi'
'Emily M. Mutambi'
'A. Guy Orpen'

_publ_section_title
;
 Two-step solid-state synthesis of PEPPSI-type compounds
;
_journal_name_full Chem.Commun.
_journal_page_first 9632
_journal_paper_doi 10.1039/C5cc02924D
_journal_volume 51
_journal_year 2015
_chemical_formula_moiety 'C27 H37 N2, C5 H5 Cl3 N Pt'
_chemical_formula_sum 'C32 H42 Cl3 N3 Pt'
_chemical_formula_weight 770.13
_chemical_name_systematic
; 
 ? 
;
_space_group_IT_number 14
_symmetry_cell_setting monoclinic
_symmetry_space_group_name_Hall '-P 2ybc'
_symmetry_space_group_name_H-M 'P 1 21/c 1'
_atom_sites_solution_hydrogens geom
_atom_sites_solution_primary direct
_atom_sites_solution_secondary difmap
_audit_creation_method SHELXL-97
_audit_update_record
;
2015-04-08 deposited with the CCDC.
2015-05-06 downloaded from the CCDC.
;
_cell_angle_alpha 90.00
_cell_angle_beta 115.1620(10)
_cell_angle_gamma 90.00
_cell_formula_units_Z 4
_cell_length_a 9.3227(2)
_cell_length_b 21.1418(5)
_cell_length_c 18.1068(4)
_cell_measurement_reflns_used 9936
_cell_measurement_temperature 100(2)
_cell_measurement_theta_max 27.47
_cell_measurement_theta_min 2.29
_cell_volume 3230.18(13)
_computing_cell_refinement 'Bruker SMART'
_computing_data_collection 'Bruker SMART'
_computing_data_reduction 'Bruker SAINT'
_computing_molecular_graphics 'Bruker SHELXTL'
_computing_publication_material 'Bruker SHELXTL'
_computing_structure_refinement 'Bruker SHELXTL'
_computing_structure_solution 'Bruker SHELXTL'
_diffrn_ambient_temperature 100(2)
_diffrn_detector_area_resol_mean 9.091
_diffrn_measured_fraction_theta_full 0.999
_diffrn_measured_fraction_theta_max 0.999
_diffrn_measurement_device_type 'CCD area detector'
_diffrn_measurement_method 'phi and omega scans'
_diffrn_radiation_monochromator graphite
_diffrn_radiation_source 'sealed tube'
_diffrn_radiation_type MoK\a
_diffrn_radiation_wavelength 0.71073
_diffrn_reflns_av_R_equivalents 0.0481
_diffrn_reflns_av_sigmaI/netI 0.0222
_diffrn_reflns_limit_h_max 12
_diffrn_reflns_limit_h_min -12
_diffrn_reflns_limit_k_max 27
_diffrn_reflns_limit_k_min -27
_diffrn_reflns_limit_l_max 23
_diffrn_reflns_limit_l_min -23
_diffrn_reflns_number 81582
_diffrn_reflns_theta_full 27.57
_diffrn_reflns_theta_max 27.57
_diffrn_reflns_theta_min 1.93
_exptl_absorpt_coefficient_mu 4.617
_exptl_absorpt_correction_T_max 0.892
_exptl_absorpt_correction_T_min 0.756
_exptl_absorpt_correction_type multi-scan
_exptl_absorpt_process_details sadabs
_exptl_crystal_colour gold
_exptl_crystal_density_diffrn 1.584
_exptl_crystal_density_meas ?
_exptl_crystal_density_method 'not measured'
_exptl_crystal_description plate
_exptl_crystal_F_000 1536
_exptl_crystal_size_max 0.18
_exptl_crystal_size_mid 0.13
_exptl_crystal_size_min 0.09
_refine_diff_density_max 2.370
_refine_diff_density_min -1.140
_refine_diff_density_rms 0.104
_refine_ls_extinction_method none
_refine_ls_goodness_of_fit_ref 1.102
_refine_ls_hydrogen_treatment constr
_refine_ls_matrix_type full
_refine_ls_number_parameters 360
_refine_ls_number_reflns 7456
_refine_ls_number_restraints 0
_refine_ls_restrained_S_all 1.102
_refine_ls_R_factor_all 0.0340
_refine_ls_R_factor_gt 0.0279
_refine_ls_shift/su_max 0.003
_refine_ls_shift/su_mean 0.000
_refine_ls_structure_factor_coef Fsqd
_refine_ls_weighting_details 'calc w=1/[\s^2^(Fo^2^)+(0.0168P)^2^+10.9219P] where P=(Fo^2^+2Fc^2^)/3'
_refine_ls_weighting_scheme calc
_refine_ls_wR_factor_gt 0.0615
_refine_ls_wR_factor_ref 0.0640
_reflns_number_gt 6645
_reflns_number_total 7456
_reflns_threshold_expression >2sigma(I)
_cod_data_source_file c5cc02924d2.cif
_cod_data_source_block 4c
_cod_depositor_comments
;
The following automatic conversions were performed:

'_exptl_crystal_density_meas' value 'not measured' was changed to '?'
- the value is perceived as not measured.

Automatic conversion script
Id: cif_fix_values 3392 2015-05-12 13:50:21Z andrius 
;
_cod_original_sg_symbol_H-M 'P 21/c'
_cod_database_code 7117242

loop_
_symmetry_equiv_pos_as_xyz
'x, y, z'
'-x, y+1/2, -z+1/2'
'-x, -y, -z'
'x, -y-1/2, z-1/2'

loop_
_atom_site_label
_atom_site_type_symbol
_atom_site_fract_x
_atom_site_fract_y
_atom_site_fract_z
_atom_site_U_iso_or_equiv
_atom_site_adp_type
_atom_site_occupancy
_atom_site_symmetry_multiplicity
_atom_site_calc_flag
_atom_site_refinement_flags
_atom_site_disorder_assembly
_atom_site_disorder_group
Pt1 Pt 0.083172(15) 0.858720(6) 0.235881(8) 0.01899(4) Uani 1 1 d . . .
Cl1 Cl -0.10172(12) 0.85099(5) 0.10185(6) 0.0349(2) Uani 1 1 d . . .
Cl2 Cl 0.27494(13) 0.86505(5) 0.36722(6) 0.0362(2) Uani 1 1 d . . .
Cl3 Cl 0.12394(13) 0.96355(5) 0.21686(7) 0.0352(2) Uani 1 1 d . . .
N1 N 0.5487(3) 0.92831(13) 0.19294(17) 0.0168(5) Uani 1 1 d . . .
N2 N 0.6872(3) 0.92729(13) 0.32340(17) 0.0166(5) Uani 1 1 d . . .
N3 N 0.0359(4) 0.76841(17) 0.2519(2) 0.0335(8) Uani 1 1 d . . .
C1 C 0.5402(4) 0.92547(15) 0.2645(2) 0.0170(6) Uani 1 1 d . . .
H1 H 0.4457 0.9227 0.2722 0.020 Uiso 1 1 calc R . .
C2 C 0.7063(4) 0.93177(17) 0.2065(2) 0.0208(7) Uani 1 1 d . . .
H2 H 0.7458 0.9342 0.1661 0.025 Uiso 1 1 calc R . .
C3 C 0.7927(4) 0.93096(17) 0.2878(2) 0.0215(7) Uani 1 1 d . . .
H3 H 0.9050 0.9326 0.3157 0.026 Uiso 1 1 calc R . .
C4 C 0.7294(4) 0.92570(17) 0.4103(2) 0.0188(7) Uani 1 1 d . . .
C5 C 0.7635(4) 0.86717(17) 0.4494(2) 0.0220(7) Uani 1 1 d . . .
C6 C 0.8023(5) 0.8675(2) 0.5330(2) 0.0291(8) Uani 1 1 d . . .
H6 H 0.8261 0.8288 0.5626 0.035 Uiso 1 1 calc R . .
C7 C 0.8063(5) 0.9238(2) 0.5729(2) 0.0349(9) Uani 1 1 d . . .
H7 H 0.8329 0.9232 0.6297 0.042 Uiso 1 1 calc R . .
C8 C 0.7721(5) 0.9811(2) 0.5317(2) 0.0309(9) Uani 1 1 d . . .
H8 H 0.7757 1.0191 0.5605 0.037 Uiso 1 1 calc R . .
C9 C 0.7326(4) 0.98337(18) 0.4486(2) 0.0229(7) Uani 1 1 d . . .
C10 C 0.6906(5) 1.04562(18) 0.4026(2) 0.0271(8) Uani 1 1 d . . .
H10 H 0.6913 1.0389 0.3481 0.032 Uiso 1 1 calc R . .
C11 C 0.8093(5) 1.0974(2) 0.4465(3) 0.0376(10) Uani 1 1 d . . .
H11A H 0.7998 1.1091 0.4966 0.056 Uiso 1 1 calc R . .
H11B H 0.7877 1.1346 0.4109 0.056 Uiso 1 1 calc R . .
H11C H 0.9168 1.0821 0.4602 0.056 Uiso 1 1 calc R . .
C12 C 0.5232(5) 1.0659(2) 0.3885(3) 0.0456(12) Uani 1 1 d . . .
H12A H 0.4472 1.0332 0.3571 0.068 Uiso 1 1 calc R . .
H12B H 0.4965 1.1058 0.3583 0.068 Uiso 1 1 calc R . .
H12C H 0.5189 1.0715 0.4413 0.068 Uiso 1 1 calc R . .
C13 C 0.7598(5) 0.80609(17) 0.4052(2) 0.0252(8) Uani 1 1 d . . .
H13 H 0.7262 0.8164 0.3463 0.030 Uiso 1 1 calc R . .
C14 C 0.6368(6) 0.7604(2) 0.4109(4) 0.0512(13) Uani 1 1 d . . .
H14A H 0.6728 0.7459 0.4674 0.077 Uiso 1 1 calc R . .
H14B H 0.6242 0.7240 0.3752 0.077 Uiso 1 1 calc R . .
H14C H 0.5350 0.7823 0.3939 0.077 Uiso 1 1 calc R . .
C15 C 0.9206(5) 0.7741(2) 0.4363(3) 0.0445(11) Uani 1 1 d . . .
H15A H 0.9970 0.8027 0.4297 0.067 Uiso 1 1 calc R . .
H15B H 0.9120 0.7353 0.4051 0.067 Uiso 1 1 calc R . .
H15C H 0.9566 0.7636 0.4942 0.067 Uiso 1 1 calc R . .
C16 C 0.4107(4) 0.92990(17) 0.1145(2) 0.0185(7) Uani 1 1 d . . .
C17 C 0.3503(4) 0.98920(17) 0.0825(2) 0.0206(7) Uani 1 1 d . . .
C18 C 0.2131(4) 0.99013(18) 0.0099(2) 0.0254(8) Uani 1 1 d . . .
H18 H 0.1677 1.0294 -0.0143 0.030 Uiso 1 1 calc R . .
C19 C 0.1428(4) 0.9343(2) -0.0271(2) 0.0291(8) Uani 1 1 d . . .
H19 H 0.0474 0.9356 -0.0758 0.035 Uiso 1 1 calc R . .
C20 C 0.2083(5) 0.87612(19) 0.0053(2) 0.0274(8) Uani 1 1 d . . .
H20 H 0.1584 0.8384 -0.0221 0.033 Uiso 1 1 calc R . .
C21 C 0.3464(4) 0.87245(17) 0.0774(2) 0.0210(7) Uani 1 1 d . . .
C22 C 0.4235(5) 0.80894(17) 0.1126(2) 0.0248(8) Uani 1 1 d . . .
H22 H 0.5351 0.8176 0.1526 0.030 Uiso 1 1 calc R . .
C23 C 0.3403(6) 0.7767(2) 0.1587(3) 0.0365(10) Uani 1 1 d . . .
H23A H 0.3421 0.8047 0.2023 0.055 Uiso 1 1 calc R . .
H23B H 0.3950 0.7371 0.1826 0.055 Uiso 1 1 calc R . .
H23C H 0.2302 0.7676 0.1210 0.055 Uiso 1 1 calc R . .
C24 C 0.4301(7) 0.7653(2) 0.0470(3) 0.0452(12) Uani 1 1 d . . .
H24A H 0.4920 0.7275 0.0728 0.068 Uiso 1 1 calc R . .
H24B H 0.4802 0.7875 0.0166 0.068 Uiso 1 1 calc R . .
H24C H 0.3223 0.7528 0.0095 0.068 Uiso 1 1 calc R . .
C25 C 0.4283(5) 1.05051(17) 0.1238(2) 0.0251(8) Uani 1 1 d . . .
H25 H 0.5245 1.0397 0.1745 0.030 Uiso 1 1 calc R . .
C26 C 0.3172(6) 1.0895(2) 0.1480(3) 0.0451(12) Uani 1 1 d . . .
H26A H 0.2283 1.1050 0.0988 0.068 Uiso 1 1 calc R . .
H26B H 0.3752 1.1256 0.1814 0.068 Uiso 1 1 calc R . .
H26C H 0.2768 1.0631 0.1794 0.068 Uiso 1 1 calc R . .
C27 C 0.4816(5) 1.0889(2) 0.0681(3) 0.0322(9) Uani 1 1 d . . .
H27A H 0.5552 1.0636 0.0545 0.048 Uiso 1 1 calc R . .
H27B H 0.5346 1.1276 0.0962 0.048 Uiso 1 1 calc R . .
H27C H 0.3889 1.1000 0.0178 0.048 Uiso 1 1 calc R . .
C28 C -0.1165(5) 0.7497(2) 0.2251(3) 0.0375(10) Uani 1 1 d . . .
H28 H -0.1982 0.7798 0.1992 0.045 Uiso 1 1 calc R . .
C29 C -0.1579(6) 0.6883(2) 0.2341(3) 0.0435(11) Uani 1 1 d . . .
H29 H -0.2661 0.6766 0.2152 0.052 Uiso 1 1 calc R . .
C30 C -0.0399(6) 0.6445(2) 0.2708(3) 0.0454(12) Uani 1 1 d . . .
H30 H -0.0650 0.6019 0.2774 0.055 Uiso 1 1 calc R . .
C31 C 0.1169(6) 0.6636(2) 0.2982(3) 0.0466(12) Uani 1 1 d . . .
H31 H 0.2009 0.6343 0.3241 0.056 Uiso 1 1 calc R . .
C32 C 0.1493(5) 0.7270(2) 0.2869(3) 0.0394(10) Uani 1 1 d . . .
H32 H 0.2564 0.7402 0.3053 0.047 Uiso 1 1 calc R . .

loop_
_atom_site_aniso_label
_atom_site_aniso_U_11
_atom_site_aniso_U_22
_atom_site_aniso_U_33
_atom_site_aniso_U_23
_atom_site_aniso_U_13
_atom_site_aniso_U_12
Pt1 0.01715(7) 0.01949(7) 0.02243(7) -0.00093(5) 0.01044(5) 0.00079(5)
Cl1 0.0317(5) 0.0399(6) 0.0265(4) -0.0008(4) 0.0060(4) 0.0065(4)
Cl2 0.0388(5) 0.0319(5) 0.0260(4) -0.0071(4) 0.0024(4) 0.0050(4)
Cl3 0.0359(5) 0.0213(4) 0.0528(6) 0.0080(4) 0.0232(5) 0.0039(4)
N1 0.0164(13) 0.0154(13) 0.0184(13) 0.0002(11) 0.0071(11) 0.0018(11)
N2 0.0155(13) 0.0148(13) 0.0193(13) -0.0003(11) 0.0072(11) 0.0001(11)
N3 0.036(2) 0.0305(18) 0.0276(17) 0.0015(14) 0.0076(15) -0.0052(16)
C1 0.0163(16) 0.0147(15) 0.0200(16) -0.0014(13) 0.0076(13) 0.0010(13)
C2 0.0157(16) 0.0233(18) 0.0259(17) 0.0022(14) 0.0113(14) 0.0050(14)
C3 0.0184(16) 0.0230(18) 0.0249(17) -0.0026(14) 0.0109(14) 0.0037(14)
C4 0.0152(15) 0.0237(17) 0.0172(15) -0.0014(13) 0.0067(13) -0.0001(14)
C5 0.0174(16) 0.0247(19) 0.0233(17) -0.0019(14) 0.0080(14) -0.0025(14)
C6 0.0254(19) 0.038(2) 0.0239(18) 0.0060(16) 0.0109(16) 0.0007(17)
C7 0.032(2) 0.053(3) 0.0219(18) -0.0032(18) 0.0135(17) 0.001(2)
C8 0.026(2) 0.039(2) 0.0272(19) -0.0125(17) 0.0109(17) 0.0006(17)
C9 0.0168(17) 0.0258(19) 0.0257(18) -0.0053(15) 0.0084(15) -0.0021(14)
C10 0.0253(19) 0.0213(18) 0.033(2) -0.0057(15) 0.0107(16) 0.0023(15)
C11 0.031(2) 0.031(2) 0.050(3) -0.0085(19) 0.017(2) -0.0065(18)
C12 0.026(2) 0.030(2) 0.071(3) -0.007(2) 0.011(2) 0.0060(18)
C13 0.0275(19) 0.0195(18) 0.0253(18) 0.0034(14) 0.0079(16) 0.0011(15)
C14 0.041(3) 0.030(2) 0.086(4) -0.010(2) 0.030(3) -0.012(2)
C15 0.035(2) 0.041(3) 0.050(3) -0.014(2) 0.012(2) 0.006(2)
C16 0.0175(16) 0.0221(17) 0.0168(15) 0.0026(13) 0.0080(13) 0.0025(14)
C17 0.0196(17) 0.0222(17) 0.0217(17) 0.0024(14) 0.0105(14) 0.0033(14)
C18 0.0244(19) 0.0269(19) 0.0251(18) 0.0066(15) 0.0108(15) 0.0071(15)
C19 0.0181(18) 0.040(2) 0.0238(18) 0.0023(16) 0.0038(15) 0.0005(16)
C20 0.0243(19) 0.028(2) 0.0272(19) -0.0043(15) 0.0088(16) -0.0054(15)
C21 0.0211(17) 0.0214(18) 0.0225(17) 0.0004(13) 0.0110(14) -0.0003(14)
C22 0.0250(19) 0.0174(17) 0.0313(19) -0.0027(14) 0.0111(16) -0.0013(14)
C23 0.053(3) 0.026(2) 0.042(2) 0.0076(18) 0.031(2) 0.0086(19)
C24 0.076(4) 0.028(2) 0.050(3) 0.004(2) 0.044(3) 0.011(2)
C25 0.030(2) 0.0186(17) 0.0256(18) 0.0045(14) 0.0111(16) 0.0039(15)
C26 0.069(3) 0.023(2) 0.070(3) -0.006(2) 0.055(3) -0.006(2)
C27 0.027(2) 0.033(2) 0.043(2) 0.0027(18) 0.0212(19) -0.0021(17)
C28 0.037(2) 0.039(2) 0.038(2) -0.0042(19) 0.017(2) -0.007(2)
C29 0.043(3) 0.049(3) 0.037(2) -0.002(2) 0.015(2) -0.014(2)
C30 0.063(3) 0.036(2) 0.032(2) -0.001(2) 0.014(2) -0.015(2)
C31 0.053(3) 0.035(2) 0.042(3) 0.008(2) 0.011(2) 0.000(2)
C32 0.029(2) 0.045(3) 0.039(2) -0.006(2) 0.0091(19) -0.001(2)

loop_
_atom_type_symbol
_atom_type_description
_atom_type_scat_dispersion_real
_atom_type_scat_dispersion_imag
_atom_type_scat_source
C C 0.0033 0.0016 'International Tables Vol C Tables 4.2.6.8 and 6.1.1.4'
H H 0.0000 0.0000 'International Tables Vol C Tables 4.2.6.8 and 6.1.1.4'
Cl Cl 0.1484 0.1585 'International Tables Vol C Tables 4.2.6.8 and 6.1.1.4'
N N 0.0061 0.0033 'International Tables Vol C Tables 4.2.6.8 and 6.1.1.4'
Pt Pt -1.7033 8.3905 'International Tables Vol C Tables 4.2.6.8 and 6.1.1.4'

loop_
_geom_angle_atom_site_label_1
_geom_angle_atom_site_label_2
_geom_angle_atom_site_label_3
_geom_angle
_geom_angle_site_symmetry_1
_geom_angle_site_symmetry_3
N3 Pt1 Cl2 91.61(10) . .
N3 Pt1 Cl3 176.91(11) . .
Cl2 Pt1 Cl3 89.62(4) . .
N3 Pt1 Cl1 88.44(10) . .
Cl2 Pt1 Cl1 177.54(4) . .
Cl3 Pt1 Cl1 90.45(4) . .
C1 N1 C2 109.1(3) . .
C1 N1 C16 123.7(3) . .
C2 N1 C16 127.1(3) . .
C1 N2 C3 108.7(3) . .
C1 N2 C4 125.4(3) . .
C3 N2 C4 125.9(3) . .
C32 N3 C28 119.2(4) . .
C32 N3 Pt1 121.5(3) . .
C28 N3 Pt1 119.2(3) . .
N2 C1 N1 108.0(3) . .
N2 C1 H1 126.0 . .
N1 C1 H1 126.0 . .
C3 C2 N1 106.9(3) . .
C3 C2 H2 126.6 . .
N1 C2 H2 126.6 . .
C2 C3 N2 107.2(3) . .
C2 C3 H3 126.4 . .
N2 C3 H3 126.4 . .
C5 C4 C9 124.8(3) . .
C5 C4 N2 118.0(3) . .
C9 C4 N2 117.2(3) . .
C4 C5 C6 116.3(3) . .
C4 C5 C13 122.7(3) . .
C6 C5 C13 120.9(3) . .
C7 C6 C5 120.4(4) . .
C7 C6 H6 119.8 . .
C5 C6 H6 119.8 . .
C6 C7 C8 121.5(4) . .
C6 C7 H7 119.3 . .
C8 C7 H7 119.3 . .
C7 C8 C9 120.5(4) . .
C7 C8 H8 119.8 . .
C9 C8 H8 119.8 . .
C8 C9 C4 116.6(4) . .
C8 C9 C10 120.8(3) . .
C4 C9 C10 122.5(3) . .
C9 C10 C11 112.2(3) . .
C9 C10 C12 109.9(3) . .
C11 C10 C12 110.4(3) . .
C9 C10 H10 108.1 . .
C11 C10 H10 108.1 . .
C12 C10 H10 108.1 . .
C10 C11 H11A 109.5 . .
C10 C11 H11B 109.5 . .
H11A C11 H11B 109.5 . .
C10 C11 H11C 109.5 . .
H11A C11 H11C 109.5 . .
H11B C11 H11C 109.5 . .
C10 C12 H12A 109.5 . .
C10 C12 H12B 109.5 . .
H12A C12 H12B 109.5 . .
C10 C12 H12C 109.5 . .
H12A C12 H12C 109.5 . .
H12B C12 H12C 109.5 . .
C5 C13 C15 112.8(3) . .
C5 C13 C14 110.5(3) . .
C15 C13 C14 110.0(4) . .
C5 C13 H13 107.8 . .
C15 C13 H13 107.8 . .
C14 C13 H13 107.8 . .
C13 C14 H14A 109.5 . .
C13 C14 H14B 109.5 . .
H14A C14 H14B 109.5 . .
C13 C14 H14C 109.5 . .
H14A C14 H14C 109.5 . .
H14B C14 H14C 109.5 . .
C13 C15 H15A 109.5 . .
C13 C15 H15B 109.5 . .
H15A C15 H15B 109.5 . .
C13 C15 H15C 109.5 . .
H15A C15 H15C 109.5 . .
H15B C15 H15C 109.5 . .
C21 C16 C17 124.6(3) . .
C21 C16 N1 118.1(3) . .
C17 C16 N1 117.3(3) . .
C18 C17 C16 116.9(3) . .
C18 C17 C25 120.6(3) . .
C16 C17 C25 122.6(3) . .
C19 C18 C17 120.2(3) . .
C19 C18 H18 119.9 . .
C17 C18 H18 119.9 . .
C18 C19 C20 121.5(3) . .
C18 C19 H19 119.3 . .
C20 C19 H19 119.3 . .
C19 C20 C21 120.7(4) . .
C19 C20 H20 119.6 . .
C21 C20 H20 119.6 . .
C20 C21 C16 116.1(3) . .
C20 C21 C22 121.6(3) . .
C16 C21 C22 122.3(3) . .
C23 C22 C24 110.8(3) . .
C23 C22 C21 111.3(3) . .
C24 C22 C21 112.0(3) . .
C23 C22 H22 107.5 . .
C24 C22 H22 107.5 . .
C21 C22 H22 107.5 . .
C22 C23 H23A 109.5 . .
C22 C23 H23B 109.5 . .
H23A C23 H23B 109.5 . .
C22 C23 H23C 109.5 . .
H23A C23 H23C 109.5 . .
H23B C23 H23C 109.5 . .
C22 C24 H24A 109.5 . .
C22 C24 H24B 109.5 . .
H24A C24 H24B 109.5 . .
C22 C24 H24C 109.5 . .
H24A C24 H24C 109.5 . .
H24B C24 H24C 109.5 . .
C17 C25 C26 111.1(3) . .
C17 C25 C27 110.5(3) . .
C26 C25 C27 110.6(3) . .
C17 C25 H25 108.2 . .
C26 C25 H25 108.2 . .
C27 C25 H25 108.2 . .
C25 C26 H26A 109.5 . .
C25 C26 H26B 109.5 . .
H26A C26 H26B 109.5 . .
C25 C26 H26C 109.5 . .
H26A C26 H26C 109.5 . .
H26B C26 H26C 109.5 . .
C25 C27 H27A 109.5 . .
C25 C27 H27B 109.5 . .
H27A C27 H27B 109.5 . .
C25 C27 H27C 109.5 . .
H27A C27 H27C 109.5 . .
H27B C27 H27C 109.5 . .
N3 C28 C29 122.4(5) . .
N3 C28 H28 118.8 . .
C29 C28 H28 118.8 . .
C30 C29 C28 118.9(5) . .
C30 C29 H29 120.6 . .
C28 C29 H29 120.6 . .
C29 C30 C31 118.8(4) . .
C29 C30 H30 120.6 . .
C31 C30 H30 120.6 . .
C30 C31 C32 118.9(5) . .
C30 C31 H31 120.6 . .
C32 C31 H31 120.6 . .
N3 C32 C31 121.8(4) . .
N3 C32 H32 119.1 . .
C31 C32 H32 119.1 . .

loop_
_geom_bond_atom_site_label_1
_geom_bond_atom_site_label_2
_geom_bond_distance
_geom_bond_site_symmetry_2
Pt1 N3 2.008(3) .
Pt1 Cl2 2.2922(10) .
Pt1 Cl3 2.2992(10) .
Pt1 Cl1 2.3088(10) .
N1 C1 1.334(4) .
N1 C2 1.384(4) .
N1 C16 1.456(4) .
N2 C1 1.332(4) .
N2 C3 1.388(4) .
N2 C4 1.450(4) .
N3 C32 1.310(6) .
N3 C28 1.350(6) .
C1 H1 0.9500 .
C2 C3 1.344(5) .
C2 H2 0.9500 .
C3 H3 0.9500 .
C4 C5 1.394(5) .
C4 C9 1.397(5) .
C5 C6 1.399(5) .
C5 C13 1.512(5) .
C6 C7 1.385(6) .
C6 H6 0.9500 .
C7 C8 1.386(6) .
C7 H7 0.9500 .
C8 C9 1.390(5) .
C8 H8 0.9500 .
C9 C10 1.517(5) .
C10 C11 1.519(5) .
C10 C12 1.531(6) .
C10 H10 1.0000 .
C11 H11A 0.9800 .
C11 H11B 0.9800 .
C11 H11C 0.9800 .
C12 H12A 0.9800 .
C12 H12B 0.9800 .
C12 H12C 0.9800 .
C13 C15 1.518(6) .
C13 C14 1.535(6) .
C13 H13 1.0000 .
C14 H14A 0.9800 .
C14 H14B 0.9800 .
C14 H14C 0.9800 .
C15 H15A 0.9800 .
C15 H15B 0.9800 .
C15 H15C 0.9800 .
C16 C21 1.394(5) .
C16 C17 1.395(5) .
C17 C18 1.392(5) .
C17 C25 1.518(5) .
C18 C19 1.378(6) .
C18 H18 0.9500 .
C19 C20 1.387(6) .
C19 H19 0.9500 .
C20 C21 1.392(5) .
C20 H20 0.9500 .
C21 C22 1.529(5) .
C22 C23 1.521(5) .
C22 C24 1.526(5) .
C22 H22 1.0000 .
C23 H23A 0.9800 .
C23 H23B 0.9800 .
C23 H23C 0.9800 .
C24 H24A 0.9800 .
C24 H24B 0.9800 .
C24 H24C 0.9800 .
C25 C26 1.528(6) .
C25 C27 1.532(5) .
C25 H25 1.0000 .
C26 H26A 0.9800 .
C26 H26B 0.9800 .
C26 H26C 0.9800 .
C27 H27A 0.9800 .
C27 H27B 0.9800 .
C27 H27C 0.9800 .
C28 C29 1.385(6) .
C28 H28 0.9500 .
C29 C30 1.374(7) .
C29 H29 0.9500 .
C30 C31 1.389(7) .
C30 H30 0.9500 .
C31 C32 1.409(7) .
C31 H31 0.9500 .
C32 H32 0.9500 .

loop_
_geom_torsion_atom_site_label_1
_geom_torsion_atom_site_label_2
_geom_torsion_atom_site_label_3
_geom_torsion_atom_site_label_4
_geom_torsion
_geom_torsion_site_symmetry_1
_geom_torsion_site_symmetry_2
_geom_torsion_site_symmetry_3
_geom_torsion_site_symmetry_4
Cl2 Pt1 N3 C32 -46.1(3) . . . .
Cl1 Pt1 N3 C32 131.5(3) . . . .
Cl2 Pt1 N3 C28 134.7(3) . . . .
Cl1 Pt1 N3 C28 -47.8(3) . . . .
C3 N2 C1 N1 -0.4(4) . . . .
C4 N2 C1 N1 179.6(3) . . . .
C2 N1 C1 N2 0.3(4) . . . .
C16 N1 C1 N2 -177.5(3) . . . .
C1 N1 C2 C3 0.0(4) . . . .
C16 N1 C2 C3 177.7(3) . . . .
N1 C2 C3 N2 -0.3(4) . . . .
C1 N2 C3 C2 0.4(4) . . . .
C4 N2 C3 C2 -179.6(3) . . . .
C1 N2 C4 C5 93.5(4) . . . .
C3 N2 C4 C5 -86.5(4) . . . .
C1 N2 C4 C9 -86.5(4) . . . .
C3 N2 C4 C9 93.5(4) . . . .
C9 C4 C5 C6 0.5(5) . . . .
N2 C4 C5 C6 -179.5(3) . . . .
C9 C4 C5 C13 -179.4(3) . . . .
N2 C4 C5 C13 0.6(5) . . . .
C4 C5 C6 C7 -0.3(5) . . . .
C13 C5 C6 C7 179.6(4) . . . .
C5 C6 C7 C8 0.1(6) . . . .
C6 C7 C8 C9 0.0(6) . . . .
C7 C8 C9 C4 0.1(6) . . . .
C7 C8 C9 C10 178.3(4) . . . .
C5 C4 C9 C8 -0.4(5) . . . .
N2 C4 C9 C8 179.5(3) . . . .
C5 C4 C9 C10 -178.5(3) . . . .
N2 C4 C9 C10 1.4(5) . . . .
C8 C9 C10 C11 47.9(5) . . . .
C4 C9 C10 C11 -134.1(4) . . . .
C8 C9 C10 C12 -75.4(5) . . . .
C4 C9 C10 C12 102.6(4) . . . .
C4 C5 C13 C15 116.9(4) . . . .
C6 C5 C13 C15 -63.0(5) . . . .
C4 C5 C13 C14 -119.4(4) . . . .
C6 C5 C13 C14 60.7(5) . . . .
C1 N1 C16 C21 -88.3(4) . . . .
C2 N1 C16 C21 94.4(4) . . . .
C1 N1 C16 C17 90.6(4) . . . .
C2 N1 C16 C17 -86.7(4) . . . .
C21 C16 C17 C18 2.4(5) . . . .
N1 C16 C17 C18 -176.5(3) . . . .
C21 C16 C17 C25 -177.6(3) . . . .
N1 C16 C17 C25 3.6(5) . . . .
C16 C17 C18 C19 0.2(5) . . . .
C25 C17 C18 C19 -179.9(3) . . . .
C17 C18 C19 C20 -1.9(6) . . . .
C18 C19 C20 C21 1.2(6) . . . .
C19 C20 C21 C16 1.2(5) . . . .
C19 C20 C21 C22 -178.0(3) . . . .
C17 C16 C21 C20 -3.0(5) . . . .
N1 C16 C21 C20 175.8(3) . . . .
C17 C16 C21 C22 176.1(3) . . . .
N1 C16 C21 C22 -5.0(5) . . . .
C20 C21 C22 C23 -80.2(4) . . . .
C16 C21 C22 C23 100.6(4) . . . .
C20 C21 C22 C24 44.4(5) . . . .
C16 C21 C22 C24 -134.7(4) . . . .
C18 C17 C25 C26 61.6(5) . . . .
C16 C17 C25 C26 -118.5(4) . . . .
C18 C17 C25 C27 -61.6(4) . . . .
C16 C17 C25 C27 118.3(4) . . . .
C32 N3 C28 C29 0.7(7) . . . .
Pt1 N3 C28 C29 -180.0(3) . . . .
N3 C28 C29 C30 -0.7(7) . . . .
C28 C29 C30 C31 0.5(7) . . . .
C29 C30 C31 C32 -0.4(7) . . . .
C28 N3 C32 C31 -0.6(7) . . . .
Pt1 N3 C32 C31 -179.9(4) . . . .
C30 C31 C32 N3 0.4(7) . . . .
